data_2237193
loop_
_publ_author_name
'Kant, Rajni'
'Gupta, Vivek K.'
'Kapoor, Kamini'
'Patil, D. R.'
'Mulik, A. G.'
'Deshmukh, Madhukar B.'

_publ_section_title
;
 2-Amino-7,7-dimethyl-5-oxo-4-[3-(trifluoromethyl)phenyl]-1,4,5,6,7,8-hexahydroquinoline-3-carbonitrile
;
_journal_coeditor_code LH5570
_journal_issue 1
_journal_name_full 'Acta Crystallographica Section E'
_journal_page_first o105
_journal_paper_doi 10.1107/S1600536812050684
_journal_volume 69
_journal_year 2013
_chemical_formula_iupac 'C19 H18 F3 N3 O'
_chemical_formula_moiety 'C19 H18 F3 N3 O'
_chemical_formula_sum 'C19 H18 F3 N3 O'
_chemical_formula_weight 361.36
_chemical_name_systematic
;
2-Amino-7,7-dimethyl-5-oxo-4-[3-(trifluoromethyl)phenyl]-1,4,5,6,7,8-
hexahydroquinoline-3-carbonitrile
;
_space_group_IT_number 15
_symmetry_cell_setting monoclinic
_symmetry_space_group_name_Hall '-C 2yc'
_symmetry_space_group_name_H-M 'C 1 2/c 1'
_atom_sites_solution_hydrogens geom
_atom_sites_solution_primary direct
_atom_sites_solution_secondary difmap
_audit_creation_method SHELXL-97
_cell_angle_alpha 90.00
_cell_angle_beta 93.960(2)
_cell_angle_gamma 90.00
_cell_formula_units_Z 8
_cell_length_a 24.2434(6)
_cell_length_b 9.6030(2)
_cell_length_c 15.2426(4)
_cell_measurement_reflns_used 14640
_cell_measurement_temperature 293(2)
_cell_measurement_theta_max 29.0763
_cell_measurement_theta_min 3.3626
_cell_volume 3540.15(15)
_computing_cell_refinement 'CrysAlis PRO (Oxford Diffraction, 2010)'
_computing_data_collection 'CrysAlis PRO (Oxford Diffraction, 2010)'
_computing_data_reduction 'CrysAlis PRO (Oxford Diffraction, 2010)'
_computing_molecular_graphics 'ORTEP-3 (Farrugia, 2012) and PLATON (Spek, 2009)'
_computing_publication_material 'PLATON (Spek, 2009)'
_computing_structure_refinement 'SHELXL97 (Sheldrick, 2008)'
_computing_structure_solution 'SHELXS97 (Sheldrick, 2008)'
_diffrn_ambient_temperature 293(2)
_diffrn_detector_area_resol_mean 16.1049
_diffrn_measured_fraction_theta_full 0.998
_diffrn_measured_fraction_theta_max 0.998
_diffrn_measurement_device_type 'Oxford Diffraction Xcalibur Sapphire3'
_diffrn_measurement_method '\w scans'
_diffrn_radiation_monochromator graphite
_diffrn_radiation_source 'fine-focus sealed tube'
_diffrn_radiation_type MoK\a
_diffrn_radiation_wavelength 0.71073
_diffrn_reflns_av_R_equivalents 0.0589
_diffrn_reflns_av_sigmaI/netI 0.0311
_diffrn_reflns_limit_h_max 29
_diffrn_reflns_limit_h_min -29
_diffrn_reflns_limit_k_max 11
_diffrn_reflns_limit_k_min -11
_diffrn_reflns_limit_l_max 18
_diffrn_reflns_limit_l_min -18
_diffrn_reflns_number 42194
_diffrn_reflns_theta_full 26.00
_diffrn_reflns_theta_max 26.00
_diffrn_reflns_theta_min 3.37
_diffrn_standards_decay_% 0
_diffrn_standards_interval_count 0
_diffrn_standards_interval_time 0
_diffrn_standards_number 0
_exptl_absorpt_coefficient_mu 0.107
_exptl_absorpt_correction_T_max 1.00000
_exptl_absorpt_correction_T_min 0.89569
_exptl_absorpt_correction_type multi-scan
_exptl_absorpt_process_details '(CrysAlis PRO; Oxford Diffraction, 2010)'
_exptl_crystal_colour white
_exptl_crystal_density_diffrn 1.356
_exptl_crystal_density_method 'not measured'
_exptl_crystal_description block
_exptl_crystal_F_000 1504
_exptl_crystal_size_max 0.3
_exptl_crystal_size_mid 0.2
_exptl_crystal_size_min 0.2
_refine_diff_density_max 0.307
_refine_diff_density_min -0.387
_refine_ls_extinction_method none
_refine_ls_goodness_of_fit_ref 1.034
_refine_ls_hydrogen_treatment constr
_refine_ls_matrix_type full
_refine_ls_number_parameters 247
_refine_ls_number_reflns 3469
_refine_ls_number_restraints 6
_refine_ls_restrained_S_all 1.048
_refine_ls_R_factor_all 0.0852
_refine_ls_R_factor_gt 0.0573
_refine_ls_shift/su_max 0.021
_refine_ls_shift/su_mean 0.001
_refine_ls_structure_factor_coef Fsqd
_refine_ls_weighting_details 'calc w=1/[\s^2^(Fo^2^)+(0.0559P)^2^+3.6080P] where P=(Fo^2^+2Fc^2^)/3'
_refine_ls_weighting_scheme calc
_refine_ls_wR_factor_gt 0.1291
_refine_ls_wR_factor_ref 0.1431
_reflns_number_gt 2462
_reflns_number_total 3469
_reflns_threshold_expression I>2\s(I)
_cod_data_source_file lh5570.cif
_cod_data_source_block I
_cod_original_sg_symbol_H-M 'C 2/c'
_cod_database_code 2237193
_cod_database_fobs_code 2237193

loop_
_symmetry_equiv_pos_as_xyz
'x, y, z'
'-x, y, -z+1/2'
'x+1/2, y+1/2, z'
'-x+1/2, y+1/2, -z+1/2'
'-x, -y, -z'
'x, -y, z-1/2'
'-x+1/2, -y+1/2, -z'
'x+1/2, -y+1/2, z-1/2'

loop_
_atom_site_type_symbol
_atom_site_label
_atom_site_fract_x
_atom_site_fract_y
_atom_site_fract_z
_atom_site_U_iso_or_equiv
_atom_site_adp_type
_atom_site_calc_flag
_atom_site_refinement_flags
_atom_site_occupancy
_atom_site_symmetry_multiplicity
_atom_site_disorder_assembly
_atom_site_disorder_group
N N1 0.08447(8) 0.55967(18) 1.03562(11) 0.0401(5) Uani d . 1 1 . .
H H1 0.0954 0.5379 1.0887 0.048 Uiso calc R 1 1 . .
O O1 0.07532(8) 0.42797(18) 0.73842(10) 0.0563(5) Uani d . 1 1 . .
C C2 0.06002(9) 0.6875(2) 1.01957(13) 0.0362(5) Uani d . 1 1 . .
C C3 0.04788(9) 0.7283(2) 0.93483(13) 0.0354(5) Uani d . 1 1 . .
C C4 0.06809(9) 0.6491(2) 0.85675(13) 0.0363(5) Uani d . 1 1 . .
H H4 0.0374 0.6442 0.8115 0.044 Uiso calc R 1 1 . .
C C4A 0.08252(9) 0.5025(2) 0.88458(13) 0.0350(5) Uani d . 1 1 . .
C C5 0.08524(9) 0.3977(2) 0.81668(14) 0.0398(5) Uani d . 1 1 . .
C C6 0.09892(10) 0.2509(2) 0.84435(15) 0.0456(6) Uani d . 1 1 . .
H H6A 0.1167 0.2045 0.7972 0.055 Uiso calc R 1 1 . .
H H6B 0.0648 0.2016 0.8531 0.055 Uiso calc R 1 1 . .
C C7 0.13683(10) 0.2413(2) 0.92868(15) 0.0423(5) Uani d . 1 1 . .
C C8 0.10963(10) 0.3241(2) 0.99962(14) 0.0432(6) Uani d . 1 1 . .
H H8A 0.0776 0.2732 1.0172 0.052 Uiso calc R 1 1 . .
H H8B 0.1355 0.3325 1.0508 0.052 Uiso calc R 1 1 . .
C C8A 0.09185(9) 0.4663(2) 0.96972(13) 0.0356(5) Uani d . 1 1 . .
C C9 0.11521(10) 0.7283(2) 0.81799(13) 0.0396(5) Uani d . 1 1 . .
C C10 0.16917(10) 0.7220(2) 0.85492(14) 0.0430(6) Uani d . 1 1 . .
H H10 0.1778 0.6633 0.9024 0.052 Uiso calc R 1 1 . .
C C11 0.21021(11) 0.8024(3) 0.82171(16) 0.0512(6) Uani d . 1 1 A .
C C12 0.19821(14) 0.8905(3) 0.75167(18) 0.0651(8) Uani d . 1 1 . .
H H12 0.2259 0.9441 0.7293 0.078 Uiso calc R 1 1 . .
C C13 0.14494(15) 0.8983(3) 0.71519(18) 0.0704(9) Uani d . 1 1 . .
H H13 0.1364 0.9585 0.6684 0.084 Uiso calc R 1 1 . .
C C14 0.10400(12) 0.8170(3) 0.74772(15) 0.0547(7) Uani d . 1 1 . .
H H14 0.0682 0.8221 0.7218 0.066 Uiso calc R 1 1 . .
C C15 0.26709(13) 0.7982(4) 0.8633(2) 0.0745(9) Uani d D 1 1 . .
N N16 0.04957(9) 0.7592(2) 1.09228(12) 0.0525(6) Uani d . 1 1 . .
H H16A 0.0337 0.8392 1.0877 0.063 Uiso calc R 1 1 . .
H H16B 0.0587 0.7251 1.1434 0.063 Uiso calc R 1 1 . .
C C17 0.19316(10) 0.3023(3) 0.91246(19) 0.0609(7) Uani d . 1 1 . .
H H17A 0.1884 0.3923 0.8855 0.091 Uiso calc R 1 1 . .
H H17B 0.2119 0.2418 0.8742 0.091 Uiso calc R 1 1 . .
H H17C 0.2147 0.3114 0.9674 0.091 Uiso calc R 1 1 . .
C C18 0.14324(13) 0.0896(3) 0.95821(18) 0.0643(8) Uani d . 1 1 . .
H H18A 0.1685 0.0845 1.0095 0.096 Uiso calc R 1 1 . .
H H18B 0.1573 0.0354 0.9118 0.096 Uiso calc R 1 1 . .
H H18C 0.1079 0.0535 0.9719 0.096 Uiso calc R 1 1 . .
C C19 0.01978(9) 0.8543(2) 0.91716(13) 0.0392(5) Uani d . 1 1 . .
N N20 -0.00412(10) 0.9548(2) 0.89909(13) 0.0585(6) Uani d . 1 1 . .
F F1 0.27627(11) 0.8904(3) 0.92719(19) 0.1116(10) Uani d PD 0.840(3) 1 A 1
F F2 0.30660(11) 0.8169(6) 0.81017(19) 0.168(2) Uani d PD 0.840(3) 1 A 1
F F3 0.28039(9) 0.6777(3) 0.9066(2) 0.1130(11) Uani d PD 0.840(3) 1 A 1
F F1A 0.2709(7) 0.782(2) 0.9463(6) 0.1116(10) Uani d PD 0.160(3) 1 A 2
F F2A 0.2907(6) 0.9202(14) 0.8416(11) 0.168(2) Uani d PD 0.160(3) 1 A 2
F F3A 0.2932(6) 0.7083(15) 0.8168(11) 0.1130(11) Uani d PD 0.160(3) 1 A 2

loop_
_atom_site_aniso_label
_atom_site_aniso_U_11
_atom_site_aniso_U_22
_atom_site_aniso_U_33
_atom_site_aniso_U_12
_atom_site_aniso_U_13
_atom_site_aniso_U_23
N1 0.0578(12) 0.0371(10) 0.0246(9) 0.0141(9) -0.0029(8) -0.0001(7)
O1 0.0772(13) 0.0577(11) 0.0325(9) 0.0107(9) -0.0065(8) -0.0096(7)
C2 0.0402(12) 0.0354(11) 0.0329(11) 0.0057(9) 0.0018(9) -0.0005(9)
C3 0.0388(12) 0.0346(11) 0.0324(11) 0.0072(9) -0.0001(9) -0.0006(9)
C4 0.0385(12) 0.0411(12) 0.0284(10) 0.0079(10) -0.0046(9) -0.0034(9)
C4A 0.0347(12) 0.0378(12) 0.0321(11) 0.0046(9) -0.0020(9) -0.0037(9)
C5 0.0368(12) 0.0460(13) 0.0362(12) 0.0014(10) -0.0010(9) -0.0059(10)
C6 0.0522(14) 0.0408(13) 0.0438(13) 0.0045(11) 0.0032(11) -0.0109(10)
C7 0.0482(14) 0.0377(12) 0.0412(12) 0.0090(10) 0.0053(10) -0.0007(10)
C8 0.0546(14) 0.0372(12) 0.0379(12) 0.0058(11) 0.0049(10) 0.0017(10)
C8A 0.0365(12) 0.0364(11) 0.0336(11) 0.0024(9) 0.0008(9) -0.0038(9)
C9 0.0510(14) 0.0403(12) 0.0276(10) 0.0084(10) 0.0041(10) -0.0023(9)
C10 0.0489(14) 0.0468(13) 0.0337(11) 0.0060(11) 0.0049(10) -0.0001(10)
C11 0.0534(16) 0.0567(15) 0.0450(14) 0.0006(12) 0.0157(12) -0.0084(12)
C12 0.078(2) 0.0660(18) 0.0545(16) -0.0052(16) 0.0301(15) 0.0029(14)
C13 0.096(2) 0.072(2) 0.0451(16) 0.0086(18) 0.0183(16) 0.0219(14)
C14 0.0634(17) 0.0645(17) 0.0356(13) 0.0102(14) -0.0001(12) 0.0101(12)
C15 0.0557(19) 0.104(3) 0.0661(19) -0.0103(18) 0.0188(15) -0.0020(19)
N16 0.0822(16) 0.0441(11) 0.0312(10) 0.0217(11) 0.0048(10) 0.0007(9)
C17 0.0431(15) 0.0735(18) 0.0662(17) 0.0134(13) 0.0044(12) 0.0091(15)
C18 0.093(2) 0.0416(14) 0.0585(16) 0.0215(14) 0.0101(15) -0.0004(12)
C19 0.0438(13) 0.0441(13) 0.0289(11) 0.0057(11) -0.0034(9) -0.0044(9)
N20 0.0766(16) 0.0503(12) 0.0466(12) 0.0247(12) -0.0106(11) -0.0038(10)
F1 0.1020(19) 0.117(2) 0.111(2) -0.0025(18) -0.0302(15) -0.0414(19)
F2 0.0574(17) 0.364(6) 0.086(2) -0.026(3) 0.0359(14) 0.015(3)
F3 0.0607(15) 0.105(2) 0.169(3) 0.0148(13) -0.0228(16) 0.017(2)
F1A 0.1020(19) 0.117(2) 0.111(2) -0.0025(18) -0.0302(15) -0.0414(19)
F2A 0.0574(17) 0.364(6) 0.086(2) -0.026(3) 0.0359(14) 0.015(3)
F3A 0.0607(15) 0.105(2) 0.169(3) 0.0148(13) -0.0228(16) 0.017(2)

loop_
_atom_type_symbol
_atom_type_description
_atom_type_scat_dispersion_real
_atom_type_scat_dispersion_imag
_atom_type_scat_source
C C 0.0033 0.0016 'International Tables Vol C Tables 4.2.6.8 and 6.1.1.4'
H H 0.0000 0.0000 'International Tables Vol C Tables 4.2.6.8 and 6.1.1.4'
N N 0.0061 0.0033 'International Tables Vol C Tables 4.2.6.8 and 6.1.1.4'
O O 0.0106 0.0060 'International Tables Vol C Tables 4.2.6.8 and 6.1.1.4'
F F 0.0171 0.0103 'International Tables Vol C Tables 4.2.6.8 and 6.1.1.4'

loop_
_geom_angle_atom_site_label_1
_geom_angle_atom_site_label_2
_geom_angle_atom_site_label_3
_geom_angle
C8A N1 C2 122.02(17)
C8A N1 H1 119.0
C2 N1 H1 119.0
N16 C2 C3 126.42(19)
N16 C2 N1 114.42(18)
C3 C2 N1 119.14(18)
C2 C3 C19 119.98(19)
C2 C3 C4 122.51(18)
C19 C3 C4 117.28(18)
C4A C4 C3 109.16(17)
C4A C4 C9 114.22(18)
C3 C4 C9 110.12(17)
C4A C4 H4 107.7
C3 C4 H4 107.7
C9 C4 H4 107.7
C8A C4A C5 119.74(19)
C8A C4A C4 122.22(18)
C5 C4A C4 118.03(18)
O1 C5 C4A 120.7(2)
O1 C5 C6 121.1(2)
C4A C5 C6 118.14(19)
C5 C6 C7 113.60(18)
C5 C6 H6A 108.8
C7 C6 H6A 108.8
C5 C6 H6B 108.8
C7 C6 H6B 108.8
H6A C6 H6B 107.7
C17 C7 C8 110.5(2)
C17 C7 C18 109.9(2)
C8 C7 C18 109.12(19)
C17 C7 C6 109.5(2)
C8 C7 C6 107.43(18)
C18 C7 C6 110.3(2)
C8A C8 C7 112.92(18)
C8A C8 H8A 109.0
C7 C8 H8A 109.0
C8A C8 H8B 109.0
C7 C8 H8B 109.0
H8A C8 H8B 107.8
C4A C8A N1 121.11(19)
C4A C8A C8 123.73(19)
N1 C8A C8 115.15(18)
C14 C9 C10 118.1(2)
C14 C9 C4 119.7(2)
C10 C9 C4 122.06(19)
C11 C10 C9 120.6(2)
C11 C10 H10 119.7
C9 C10 H10 119.7
C12 C11 C10 120.5(3)
C12 C11 C15 119.3(3)
C10 C11 C15 120.1(2)
C13 C12 C11 119.4(3)
C13 C12 H12 120.3
C11 C12 H12 120.3
C12 C13 C14 120.2(3)
C12 C13 H13 119.9
C14 C13 H13 119.9
C9 C14 C13 121.3(3)
C9 C14 H14 119.4
C13 C14 H14 119.4
F1A C15 F3A 116.9(12)
F1A C15 F2 128.8(8)
F2 C15 F1 105.7(4)
F1A C15 F2A 110.3(11)
F3A C15 F2A 102.1(10)
F2 C15 F3 104.9(4)
F1 C15 F3 101.0(3)
F1A C15 C11 115.6(8)
F3A C15 C11 104.8(7)
F2 C15 C11 115.6(3)
F1 C15 C11 113.7(3)
F2A C15 C11 105.7(8)
F3 C15 C11 114.5(3)
C2 N16 H16A 120.0
C2 N16 H16B 120.0
H16A N16 H16B 120.0
C7 C17 H17A 109.5
C7 C17 H17B 109.5
H17A C17 H17B 109.5
C7 C17 H17C 109.5
H17A C17 H17C 109.5
H17B C17 H17C 109.5
C7 C18 H18A 109.5
C7 C18 H18B 109.5
H18A C18 H18B 109.5
C7 C18 H18C 109.5
H18A C18 H18C 109.5
H18B C18 H18C 109.5
N20 C19 C3 176.9(2)

loop_
_geom_bond_atom_site_label_1
_geom_bond_atom_site_label_2
_geom_bond_distance
N1 C8A 1.367(3)
N1 C2 1.377(3)
N1 H1 0.8600
O1 C5 1.235(3)
C2 N16 1.344(3)
C2 C3 1.362(3)
C3 C19 1.406(3)
C3 C4 1.522(3)
C4 C4A 1.504(3)
C4 C9 1.525(3)
C4 H4 0.9800
C4A C8A 1.348(3)
C4A C5 1.449(3)
C5 C6 1.503(3)
C6 C7 1.530(3)
C6 H6A 0.9700
C6 H6B 0.9700
C7 C17 1.522(3)
C7 C8 1.528(3)
C7 C18 1.529(3)
C8 C8A 1.494(3)
C8 H8A 0.9700
C8 H8B 0.9700
C9 C14 1.381(3)
C9 C10 1.389(3)
C10 C11 1.382(3)
C10 H10 0.9300
C11 C12 1.377(4)
C11 C15 1.478(4)
C12 C13 1.372(4)
C12 H12 0.9300
C13 C14 1.381(4)
C13 H13 0.9300
C14 H14 0.9300
C15 F1A 1.272(9)
C15 F3A 1.308(9)
C15 F2 1.309(3)
C15 F1 1.323(4)
C15 F2A 1.355(10)
C15 F3 1.360(4)
N16 H16A 0.8600
N16 H16B 0.8600
C17 H17A 0.9600
C17 H17B 0.9600
C17 H17C 0.9600
C18 H18A 0.9600
C18 H18B 0.9600
C18 H18C 0.9600
C19 N20 1.149(3)

loop_
_geom_hbond_atom_site_label_D
_geom_hbond_atom_site_label_H
_geom_hbond_atom_site_label_A
_geom_hbond_site_symmetry_A
_geom_hbond_distance_DH
_geom_hbond_distance_HA
_geom_hbond_distance_DA
_geom_hbond_angle_DHA
_geom_hbond_publ_flag
N1 H1 O1 6_566 0.86 2.39 3.117(2) 143 yes
N16 H16A N20 5_577 0.86 2.12 2.966(3) 168 yes
N16 H16B O1 6_566 0.86 2.08 2.897(2) 158 yes

loop_
_geom_torsion_atom_site_label_1
_geom_torsion_atom_site_label_2
_geom_torsion_atom_site_label_3
_geom_torsion_atom_site_label_4
_geom_torsion
C8A N1 C2 N16 172.0(2)
C8A N1 C2 C3 -6.8(3)
N16 C2 C3 C19 -2.7(4)
N1 C2 C3 C19 176.0(2)
N16 C2 C3 C4 171.7(2)
N1 C2 C3 C4 -9.7(3)
C2 C3 C4 C4A 21.0(3)
C19 C3 C4 C4A -164.59(19)
C2 C3 C4 C9 -105.2(2)
C19 C3 C4 C9 69.3(2)
C3 C4 C4A C8A -18.5(3)
C9 C4 C4A C8A 105.2(2)
C3 C4 C4A C5 160.28(18)
C9 C4 C4A C5 -76.0(2)
C8A C4A C5 O1 178.0(2)
C4 C4A C5 O1 -0.9(3)
C8A C4A C5 C6 -0.4(3)
C4 C4A C5 C6 -179.2(2)
O1 C5 C6 C7 150.7(2)
C4A C5 C6 C7 -31.0(3)
C5 C6 C7 C17 -65.5(3)
C5 C6 C7 C8 54.5(3)
C5 C6 C7 C18 173.4(2)
C17 C7 C8 C8A 70.0(3)
C18 C7 C8 C8A -169.0(2)
C6 C7 C8 C8A -49.4(3)
C5 C4A C8A N1 -173.7(2)
C4 C4A C8A N1 5.1(3)
C5 C4A C8A C8 5.1(3)
C4 C4A C8A C8 -176.1(2)
C2 N1 C8A C4A 9.3(3)
C2 N1 C8A C8 -169.6(2)
C7 C8 C8A C4A 21.7(3)
C7 C8 C8A N1 -159.39(19)
C4A C4 C9 C14 141.8(2)
C3 C4 C9 C14 -95.0(2)
C4A C4 C9 C10 -42.8(3)
C3 C4 C9 C10 80.4(2)
C14 C9 C10 C11 -0.2(3)
C4 C9 C10 C11 -175.6(2)
C9 C10 C11 C12 0.3(4)
C9 C10 C11 C15 178.0(2)
C10 C11 C12 C13 0.2(4)
C15 C11 C12 C13 -177.5(3)
C11 C12 C13 C14 -0.9(4)
C10 C9 C14 C13 -0.5(4)
C4 C9 C14 C13 175.1(2)
C12 C13 C14 C9 1.1(4)
C12 C11 C15 F1A 143.6(11)
C10 C11 C15 F1A -34.2(11)
C12 C11 C15 F3A -86.1(9)
C10 C11 C15 F3A 96.1(9)
C12 C11 C15 F2 -34.1(5)
C10 C11 C15 F2 148.1(4)
C12 C11 C15 F1 88.4(4)
C10 C11 C15 F1 -89.3(4)
C12 C11 C15 F2A 21.3(8)
C10 C11 C15 F2A -156.5(8)
C12 C11 C15 F3 -156.2(3)
C10 C11 C15 F3 26.0(4)
